data_4508975
loop_
_publ_author_name
'Lan, Ya-Qian'
'Li, Shun-Li'
'Fu, Yao-Mei'
'Du, Dong-Ying'
'Zang, Hong-Ying'
'Shao, Kui-Zhan'
'Su, Zhong-Min'
'Fu, Qiang'

_publ_section_title
;
 Syntheses, Structures, and Luminescent Properties of Zinc(II) and
 Cadmium(II) Coordination Complexes Based on Different (Pyridyl)imidazole
 Derivatives and 1,4-Benzenedicarboxylate
;
_journal_issue 3
_journal_name_full 'Crystal Growth &amp; Design'
_journal_page_first 1353
_journal_paper_doi 10.1021/cg8005234
_journal_volume 9
_journal_year 2009
_chemical_formula_sum 'C22 H16 N4 O4 Zn'
_chemical_formula_weight 465.76
_chemical_name_systematic
;
 ?
;
_space_group_IT_number 14
_symmetry_cell_setting monoclinic
_symmetry_space_group_name_Hall '-P 2yn'
_symmetry_space_group_name_H-M 'P 1 21/n 1'
_atom_sites_solution_hydrogens geom
_atom_sites_solution_primary direct
_atom_sites_solution_secondary difmap
_audit_creation_method SHELXL-97
_cell_angle_alpha 90.00
_cell_angle_beta 102.947(2)
_cell_angle_gamma 90.00
_cell_formula_units_Z 4
_cell_length_a 12.9370(8)
_cell_length_b 10.8370(9)
_cell_length_c 14.7650(11)
_cell_measurement_temperature 293(2)
_cell_measurement_theta_max 28.13
_cell_measurement_theta_min 1.89
_cell_volume 2017.4(3)
_computing_cell_refinement 'SAINT (Bruker, 1999)'
_computing_data_collection 'SMART (Bruker, 1997)'
_computing_data_reduction SAINT
_computing_molecular_graphics 'SHELXTL-PLUS (Sheldrick, 1990)'
_computing_publication_material SHELXL-97
_computing_structure_refinement 'SHELXL-97 (Sheldrick, 1997)'
_computing_structure_solution 'SHELXS-97 (Sheldrick, 1997)'
_diffrn_ambient_temperature 293(2)
_diffrn_measured_fraction_theta_full 0.999
_diffrn_measured_fraction_theta_max 0.951
_diffrn_measurement_device_type 'Bruker APEX CCD area-detector'
_diffrn_measurement_method '\w scans'
_diffrn_radiation_monochromator graphite
_diffrn_radiation_source 'fine-focus sealed tube'
_diffrn_radiation_type MoK\a
_diffrn_radiation_wavelength 0.71069
_diffrn_reflns_av_R_equivalents 0.0590
_diffrn_reflns_av_sigmaI/netI 0.0812
_diffrn_reflns_limit_h_max 16
_diffrn_reflns_limit_h_min -16
_diffrn_reflns_limit_k_max 11
_diffrn_reflns_limit_k_min -14
_diffrn_reflns_limit_l_max 15
_diffrn_reflns_limit_l_min -19
_diffrn_reflns_number 12008
_diffrn_reflns_theta_full 25.00
_diffrn_reflns_theta_max 28.13
_diffrn_reflns_theta_min 1.89
_diffrn_standards_number 0
_exptl_absorpt_coefficient_mu 1.255
_exptl_absorpt_correction_T_max 0.686
_exptl_absorpt_correction_T_min 0.619
_exptl_absorpt_correction_type multi-scan
_exptl_absorpt_process_details SADABS
_exptl_crystal_colour colorless
_exptl_crystal_density_diffrn 1.533
_exptl_crystal_density_method 'not measured'
_exptl_crystal_description Block
_exptl_crystal_F_000 952
_exptl_crystal_size_max 0.39
_exptl_crystal_size_mid 0.36
_exptl_crystal_size_min 0.30
_refine_diff_density_max 0.895
_refine_diff_density_min -0.404
_refine_diff_density_rms 0.093
_refine_ls_extinction_method none
_refine_ls_goodness_of_fit_ref 1.003
_refine_ls_hydrogen_treatment constr
_refine_ls_matrix_type full
_refine_ls_number_parameters 280
_refine_ls_number_reflns 4700
_refine_ls_number_restraints 0
_refine_ls_restrained_S_all 1.003
_refine_ls_R_factor_all 0.0979
_refine_ls_R_factor_gt 0.0480
_refine_ls_shift/su_max 0.001
_refine_ls_shift/su_mean 0.000
_refine_ls_structure_factor_coef Fsqd
_refine_ls_weighting_details 'calc w=1/[\s^2^(Fo^2^)+(0.0518P)^2^+0.2136P] where P=(Fo^2^+2Fc^2^)/3'
_refine_ls_weighting_scheme calc
_refine_ls_wR_factor_gt 0.1060
_refine_ls_wR_factor_ref 0.1246
_reflns_number_gt 2859
_reflns_number_total 4700
_reflns_threshold_expression >2sigma(I)
_cod_data_source_file cg8005234sup1.cif
_cod_data_source_block 3
_cod_depositor_comments
;
The following automatic conversions were performed:

'_symmetry_cell_setting' value 'Monoclinic' changed to 'monoclinic'
according to /home/saulius/struct/CIF-dictionaries/cif_core.dic
dictionary named 'cif_core.dic' version 2.4.2 from 2011-04-26.

Automatic conversion script
Id: cif_fix_values 1891 2012-01-12 08:04:46Z andrius 
;
_cod_original_sg_symbol_H-M 'P 21/n'
_cod_database_code 4508975

loop_
_symmetry_equiv_pos_as_xyz
'x, y, z'
'-x+1/2, y+1/2, -z+1/2'
'-x, -y, -z'
'x-1/2, -y-1/2, z-1/2'

loop_
_atom_site_label
_atom_site_type_symbol
_atom_site_fract_x
_atom_site_fract_y
_atom_site_fract_z
_atom_site_U_iso_or_equiv
_atom_site_adp_type
_atom_site_occupancy
_atom_site_symmetry_multiplicity
_atom_site_calc_flag
_atom_site_refinement_flags
Zn1 Zn 0.61245(3) 0.70639(4) 0.34880(3) 0.03295(14) Uani 1 1 d .
O4 O 0.5591(2) 0.6738(2) 0.21686(16) 0.0424(7) Uani 1 1 d .
O3 O 0.5495(2) 0.4770(3) 0.25399(17) 0.0508(7) Uani 1 1 d .
N4 N 0.5072(2) 0.6663(3) 0.4289(2) 0.0346(7) Uani 1 1 d .
C13 C 0.4243(3) 0.5919(4) 0.4011(3) 0.0414(9) Uani 1 1 d .
H13 H 0.4171 0.5502 0.3449 0.050 Uiso 1 1 calc R
C20 C 0.5210(3) 0.5293(3) 0.0942(2) 0.0300(8) Uani 1 1 d .
N1 N 0.6249(3) 0.9677(3) 0.6196(2) 0.0487(9) Uani 1 1 d .
C3 C 0.4567(3) 1.0182(3) 0.6530(2) 0.0306(8) Uani 1 1 d .
N3 N 0.4105(2) 0.9053(3) 0.64737(19) 0.0369(7) Uani 1 1 d .
C4 C 0.5715(3) 1.0423(3) 0.6657(2) 0.0334(8) Uani 1 1 d .
C5 C 0.6187(3) 1.1372(4) 0.7221(2) 0.0378(9) Uani 1 1 d .
H5 H 0.5791 1.1867 0.7531 0.045 Uiso 1 1 calc R
O1 O 0.7555(2) 0.6427(3) 0.3757(2) 0.0665(9) Uani 1 1 d .
C21 C 0.5156(3) 0.6212(4) 0.0285(2) 0.0371(9) Uani 1 1 d .
H21 H 0.5258 0.7030 0.0474 0.045 Uiso 1 1 calc R
C10 C 0.4441(3) 0.7147(3) 0.5656(2) 0.0360(8) Uani 1 1 d .
C19 C 0.5454(3) 0.5598(4) 0.1961(3) 0.0359(8) Uani 1 1 d .
O2 O 0.7740(2) 0.6930(3) 0.5231(2) 0.0662(9) Uani 1 1 d .
C9 C 0.4601(3) 0.7826(3) 0.6573(2) 0.0393(9) Uani 1 1 d .
H9A H 0.4302 0.7340 0.7004 0.047 Uiso 1 1 calc R
H9B H 0.5355 0.7915 0.6834 0.047 Uiso 1 1 calc R
C22 C 0.4951(3) 0.5926(3) -0.0653(2) 0.0368(9) Uani 1 1 d .
H22 H 0.4922 0.6551 -0.1089 0.044 Uiso 1 1 calc R
N2 N 0.3837(2) 1.1062(3) 0.64796(19) 0.0355(7) Uani 1 1 d .
C2 C 0.3038(3) 0.9229(4) 0.6383(3) 0.0499(11) Uani 1 1 d .
H2 H 0.2521 0.8620 0.6330 0.060 Uiso 1 1 calc R
C11 C 0.3593(3) 0.6371(4) 0.5360(3) 0.0500(11) Uani 1 1 d .
H11 H 0.3091 0.6266 0.5717 0.060 Uiso 1 1 calc R
C16 C 0.9070(3) 0.5670(3) 0.4785(3) 0.0387(9) Uani 1 1 d .
C14 C 0.5164(3) 0.7263(3) 0.5097(2) 0.0373(9) Uani 1 1 d .
H14 H 0.5743 0.7784 0.5293 0.045 Uiso 1 1 calc R
C12 C 0.3488(3) 0.5745(4) 0.4523(3) 0.0512(11) Uani 1 1 d .
H12 H 0.2918 0.5218 0.4313 0.061 Uiso 1 1 calc R
C15 C 0.8037(3) 0.6411(4) 0.4584(3) 0.0501(10) Uani 1 1 d .
C6 C 0.7261(3) 1.1573(4) 0.7316(3) 0.0529(11) Uani 1 1 d .
H6 H 0.7604 1.2201 0.7699 0.063 Uiso 1 1 calc R
C1 C 0.2886(3) 1.0461(4) 0.6386(3) 0.0515(11) Uani 1 1 d .
H1 H 0.2232 1.0845 0.6332 0.062 Uiso 1 1 calc R
C7 C 0.7816(3) 1.0830(5) 0.6837(3) 0.0589(12) Uani 1 1 d .
H7 H 0.8537 1.0955 0.6878 0.071 Uiso 1 1 calc R
C18 C 1.0406(4) 0.4507(5) 0.4321(3) 0.0655(14) Uani 1 1 d .
H18 H 1.0677 0.4170 0.3844 0.079 Uiso 1 1 calc R
C8 C 0.7285(3) 0.9909(5) 0.6301(3) 0.0583(12) Uani 1 1 d .
H8 H 0.7669 0.9405 0.5986 0.070 Uiso 1 1 calc R
C17 C 0.9480(4) 0.5176(5) 0.4109(3) 0.0643(14) Uani 1 1 d .
H17 H 0.9134 0.5287 0.3491 0.077 Uiso 1 1 calc R

loop_
_atom_site_aniso_label
_atom_site_aniso_U_11
_atom_site_aniso_U_22
_atom_site_aniso_U_33
_atom_site_aniso_U_23
_atom_site_aniso_U_13
_atom_site_aniso_U_12
Zn1 0.0343(2) 0.0321(2) 0.0314(2) -0.0039(2) 0.00507(16) 0.0042(2)
O4 0.0578(17) 0.0348(16) 0.0318(14) -0.0056(11) 0.0037(12) 0.0073(13)
O3 0.075(2) 0.0441(18) 0.0326(15) 0.0022(13) 0.0106(14) -0.0041(15)
N4 0.0387(17) 0.0294(17) 0.0348(17) -0.0029(13) 0.0064(13) 0.0022(13)
C13 0.049(2) 0.034(2) 0.041(2) -0.0051(17) 0.0106(18) -0.0020(18)
C20 0.0301(17) 0.032(2) 0.0279(18) -0.0018(15) 0.0067(14) 0.0040(15)
N1 0.0439(19) 0.046(2) 0.060(2) -0.0087(17) 0.0200(16) 0.0067(16)
C3 0.0352(19) 0.026(2) 0.0324(19) -0.0035(15) 0.0104(15) 0.0002(15)
N3 0.0399(18) 0.0307(18) 0.0426(19) -0.0018(14) 0.0143(14) 0.0024(14)
C4 0.0322(19) 0.034(2) 0.035(2) 0.0027(16) 0.0094(15) 0.0034(16)
C5 0.034(2) 0.038(2) 0.041(2) -0.0007(18) 0.0080(16) 0.0052(17)
O1 0.0573(19) 0.064(2) 0.067(2) -0.0084(17) -0.0108(16) 0.0187(17)
C21 0.044(2) 0.029(2) 0.037(2) -0.0040(17) 0.0053(17) 0.0005(17)
C10 0.046(2) 0.027(2) 0.037(2) 0.0006(17) 0.0143(16) 0.0024(18)
C19 0.0301(19) 0.041(2) 0.037(2) -0.0045(18) 0.0076(15) 0.0014(17)
O2 0.0587(19) 0.067(2) 0.076(2) -0.0013(18) 0.0210(17) 0.0210(17)
C9 0.055(2) 0.030(2) 0.036(2) 0.0017(17) 0.0160(17) 0.0017(18)
C22 0.046(2) 0.031(2) 0.033(2) 0.0050(16) 0.0083(16) 0.0008(17)
N2 0.0301(15) 0.0317(18) 0.0449(18) -0.0064(15) 0.0087(13) -0.0033(14)
C2 0.037(2) 0.038(3) 0.077(3) -0.008(2) 0.018(2) -0.0053(19)
C11 0.060(3) 0.044(3) 0.052(3) -0.003(2) 0.025(2) -0.006(2)
C16 0.0315(19) 0.030(2) 0.052(2) -0.0035(18) 0.0026(17) 0.0036(16)
C14 0.042(2) 0.029(2) 0.040(2) -0.0026(16) 0.0076(17) 0.0010(16)
C12 0.055(3) 0.045(3) 0.056(3) -0.006(2) 0.019(2) -0.017(2)
C15 0.054(3) 0.034(2) 0.063(3) -0.002(2) 0.015(2) 0.001(2)
C6 0.041(2) 0.049(3) 0.065(3) -0.003(2) 0.003(2) -0.004(2)
C1 0.037(2) 0.043(3) 0.075(3) -0.011(2) 0.013(2) -0.0003(19)
C7 0.036(2) 0.071(4) 0.070(3) 0.005(3) 0.013(2) 0.001(2)
C18 0.076(3) 0.083(4) 0.044(3) 0.001(2) 0.025(2) 0.042(3)
C8 0.040(2) 0.070(3) 0.072(3) -0.005(3) 0.027(2) 0.009(2)
C17 0.076(3) 0.078(4) 0.034(2) -0.001(2) 0.002(2) 0.031(3)

loop_
_atom_type_symbol
_atom_type_description
_atom_type_scat_dispersion_real
_atom_type_scat_dispersion_imag
_atom_type_scat_source
C C 0.0033 0.0016 'International Tables Vol C Tables 4.2.6.8 and 6.1.1.4'
H H 0.0000 0.0000 'International Tables Vol C Tables 4.2.6.8 and 6.1.1.4'
N N 0.0061 0.0033 'International Tables Vol C Tables 4.2.6.8 and 6.1.1.4'
O O 0.0106 0.0060 'International Tables Vol C Tables 4.2.6.8 and 6.1.1.4'
Zn Zn 0.2839 1.4301 'International Tables Vol C Tables 4.2.6.8 and 6.1.1.4'

loop_
_geom_angle_atom_site_label_1
_geom_angle_atom_site_label_2
_geom_angle_atom_site_label_3
_geom_angle
_geom_angle_site_symmetry_1
_geom_angle_site_symmetry_3
O1 Zn1 O4 104.43(12) . .
O1 Zn1 N2 109.57(13) . 3_676
O4 Zn1 N2 101.90(11) . 3_676
O1 Zn1 N4 122.53(13) . .
O4 Zn1 N4 114.10(12) . .
N2 Zn1 N4 102.44(11) 3_676 .
C19 O4 Zn1 114.5(2) . .
C13 N4 C14 118.2(3) . .
C13 N4 Zn1 123.1(2) . .
C14 N4 Zn1 118.3(2) . .
N4 C13 C12 122.4(4) . .
N4 C13 H13 118.8 . .
C12 C13 H13 118.8 . .
C21 C20 C22 119.2(3) . 3_665
C21 C20 C19 120.8(3) . .
C22 C20 C19 120.0(3) 3_665 .
C8 N1 C4 116.4(4) . .
N2 C3 N3 110.1(3) . .
N2 C3 C4 124.1(3) . .
N3 C3 C4 125.8(3) . .
C3 N3 C2 107.6(3) . .
C3 N3 C9 129.3(3) . .
C2 N3 C9 122.9(3) . .
N1 C4 C5 123.2(3) . .
N1 C4 C3 116.5(3) . .
C5 C4 C3 120.4(3) . .
C4 C5 C6 118.6(4) . .
C4 C5 H5 120.7 . .
C6 C5 H5 120.7 . .
C15 O1 Zn1 117.0(3) . .
C20 C21 C22 120.6(3) . .
C20 C21 H21 119.7 . .
C22 C21 H21 119.7 . .
C11 C10 C14 117.7(3) . .
C11 C10 C9 121.4(3) . .
C14 C10 C9 120.9(3) . .
O3 C19 O4 123.8(3) . .
O3 C19 C20 120.1(3) . .
O4 C19 C20 116.1(3) . .
N3 C9 C10 112.4(3) . .
N3 C9 H9A 109.1 . .
C10 C9 H9A 109.1 . .
N3 C9 H9B 109.1 . .
C10 C9 H9B 109.1 . .
H9A C9 H9B 107.9 . .
C21 C22 C20 120.1(3) . 3_665
C21 C22 H22 119.9 . .
C20 C22 H22 119.9 3_665 .
C3 N2 C1 105.9(3) . .
C3 N2 Zn1 134.5(2) . 3_676
C1 N2 Zn1 119.6(2) . 3_676
C1 C2 N3 106.4(3) . .
C1 C2 H2 126.8 . .
N3 C2 H2 126.8 . .
C10 C11 C12 119.5(4) . .
C10 C11 H11 120.2 . .
C12 C11 H11 120.2 . .
C17 C16 C18 118.2(4) . 3_766
C17 C16 C15 122.6(4) . .
C18 C16 C15 119.1(4) 3_766 .
N4 C14 C10 123.3(3) . .
N4 C14 H14 118.4 . .
C10 C14 H14 118.4 . .
C13 C12 C11 118.9(4) . .
C13 C12 H12 120.6 . .
C11 C12 H12 120.6 . .
O2 C15 O1 125.3(4) . .
O2 C15 C16 119.8(4) . .
O1 C15 C16 114.9(4) . .
C7 C6 C5 118.9(4) . .
C7 C6 H6 120.5 . .
C5 C6 H6 120.5 . .
C2 C1 N2 110.0(4) . .
C2 C1 H1 125.0 . .
N2 C1 H1 125.0 . .
C8 C7 C6 118.4(4) . .
C8 C7 H7 120.8 . .
C6 C7 H7 120.8 . .
C16 C18 C17 121.1(4) 3_766 .
C16 C18 H18 119.5 3_766 .
C17 C18 H18 119.5 . .
N1 C8 C7 124.5(4) . .
N1 C8 H8 117.7 . .
C7 C8 H8 117.7 . .
C16 C17 C18 120.7(4) . .
C16 C17 H17 119.7 . .
C18 C17 H17 119.7 . .

loop_
_geom_bond_atom_site_label_1
_geom_bond_atom_site_label_2
_geom_bond_distance
_geom_bond_site_symmetry_2
Zn1 O1 1.931(3) .
Zn1 O4 1.948(2) .
Zn1 N2 2.032(3) 3_676
Zn1 N4 2.040(3) .
O4 C19 1.276(4) .
O3 C19 1.232(4) .
N4 C13 1.331(4) .
N4 C14 1.341(4) .
C13 C12 1.375(5) .
C13 H13 0.9300 .
C20 C21 1.380(5) .
C20 C22 1.390(5) 3_665
C20 C19 1.503(5) .
N1 C8 1.339(5) .
N1 C4 1.343(4) .
C3 N2 1.333(4) .
C3 N3 1.356(4) .
C3 C4 1.478(5) .
N3 C2 1.370(4) .
N3 C9 1.470(4) .
C4 C5 1.378(5) .
C5 C6 1.383(5) .
C5 H5 0.9300 .
O1 C15 1.241(5) .
C21 C22 1.385(5) .
C21 H21 0.9300 .
C10 C11 1.374(5) .
C10 C14 1.384(5) .
C10 C9 1.515(5) .
O2 C15 1.241(5) .
C9 H9A 0.9700 .
C9 H9B 0.9700 .
C22 C20 1.390(5) 3_665
C22 H22 0.9300 .
N2 C1 1.372(5) .
N2 Zn1 2.032(3) 3_676
C2 C1 1.349(5) .
C2 H2 0.9300 .
C11 C12 1.389(5) .
C11 H11 0.9300 .
C16 C17 1.341(5) .
C16 C18 1.355(5) 3_766
C16 C15 1.531(5) .
C14 H14 0.9300 .
C12 H12 0.9300 .
C6 C7 1.376(6) .
C6 H6 0.9300 .
C1 H1 0.9300 .
C7 C8 1.361(6) .
C7 H7 0.9300 .
C18 C16 1.355(5) 3_766
C18 C17 1.375(6) .
C18 H18 0.9300 .
C8 H8 0.9300 .
C17 H17 0.9300 .

loop_
_geom_torsion_atom_site_label_1
_geom_torsion_atom_site_label_2
_geom_torsion_atom_site_label_3
_geom_torsion_atom_site_label_4
_geom_torsion
_geom_torsion_site_symmetry_1
_geom_torsion_site_symmetry_4
O1 Zn1 O4 C19 68.4(3) . .
N2 Zn1 O4 C19 -177.6(2) 3_676 .
N4 Zn1 O4 C19 -68.0(3) . .
O1 Zn1 N4 C13 -108.3(3) . .
O4 Zn1 N4 C13 19.2(3) . .
N2 Zn1 N4 C13 128.4(3) 3_676 .
O1 Zn1 N4 C14 78.0(3) . .
O4 Zn1 N4 C14 -154.5(2) . .
N2 Zn1 N4 C14 -45.3(3) 3_676 .
C14 N4 C13 C12 -0.3(6) . .
Zn1 N4 C13 C12 -174.0(3) . .
N2 C3 N3 C2 0.1(4) . .
C4 C3 N3 C2 178.4(3) . .
N2 C3 N3 C9 -174.5(3) . .
C4 C3 N3 C9 3.8(5) . .
C8 N1 C4 C5 -0.8(6) . .
C8 N1 C4 C3 179.0(3) . .
N2 C3 C4 N1 -142.9(4) . .
N3 C3 C4 N1 39.1(5) . .
N2 C3 C4 C5 36.9(5) . .
N3 C3 C4 C5 -141.1(4) . .
N1 C4 C5 C6 0.3(6) . .
C3 C4 C5 C6 -179.5(3) . .
O4 Zn1 O1 C15 -172.9(3) . .
N2 Zn1 O1 C15 78.6(3) 3_676 .
N4 Zn1 O1 C15 -41.3(4) . .
C22 C20 C21 C22 -0.5(6) 3_665 .
C19 C20 C21 C22 178.8(3) . .
Zn1 O4 C19 O3 10.4(5) . .
Zn1 O4 C19 C20 -170.7(2) . .
C21 C20 C19 O3 179.7(3) . .
C22 C20 C19 O3 -1.1(5) 3_665 .
C21 C20 C19 O4 0.8(5) . .
C22 C20 C19 O4 180.0(3) 3_665 .
C3 N3 C9 C10 -108.0(4) . .
C2 N3 C9 C10 78.1(4) . .
C11 C10 C9 N3 -91.7(4) . .
C14 C10 C9 N3 90.1(4) . .
C20 C21 C22 C20 0.5(6) . 3_665
N3 C3 N2 C1 -0.2(4) . .
C4 C3 N2 C1 -178.5(3) . .
N3 C3 N2 Zn1 179.9(2) . 3_676
C4 C3 N2 Zn1 1.6(5) . 3_676
C3 N3 C2 C1 0.0(4) . .
C9 N3 C2 C1 175.1(3) . .
C14 C10 C11 C12 -0.3(6) . .
C9 C10 C11 C12 -178.6(4) . .
C13 N4 C14 C10 0.1(5) . .
Zn1 N4 C14 C10 174.1(3) . .
C11 C10 C14 N4 0.2(6) . .
C9 C10 C14 N4 178.5(3) . .
N4 C13 C12 C11 0.3(6) . .
C10 C11 C12 C13 0.0(6) . .
Zn1 O1 C15 O2 -11.2(6) . .
Zn1 O1 C15 C16 168.3(3) . .
C17 C16 C15 O2 -174.2(4) . .
C18 C16 C15 O2 6.4(6) 3_766 .
C17 C16 C15 O1 6.2(6) . .
C18 C16 C15 O1 -173.2(4) 3_766 .
C4 C5 C6 C7 0.8(6) . .
N3 C2 C1 N2 -0.2(5) . .
C3 N2 C1 C2 0.2(4) . .
Zn1 N2 C1 C2 -179.8(3) 3_676 .
C5 C6 C7 C8 -1.3(7) . .
C4 N1 C8 C7 0.2(7) . .
C6 C7 C8 N1 0.8(7) . .
C18 C16 C17 C18 0.1(8) 3_766 .
C15 C16 C17 C18 -179.4(4) . .
C16 C18 C17 C16 -0.1(8) 3_766 .
